data_4133985
loop_
_publ_author_name
'Owens-Baird, Bryan'
'Wang, Jian'
'Wang, Suyin Grass'
'Chen, Yu-Sheng'
'Lee, Shannon'
'Donadio, Davide'
'Kovnir, Kirill'

_publ_section_title
;
 III-V Clathrate Semiconductors with Outstanding Hole Mobility:
 Cs<sub>8</sub>In<sub>27</sub>Sb<sub>19</sub> and
 <i>A</i><sub>8</sub>Ga<sub>27</sub>Sb<sub>19</sub> (<i>A</i> = Cs, Rb).
;
_journal_issue 4
_journal_name_full 'Journal of the American Chemical Society'
_journal_page_first 2031
_journal_page_last 2041
_journal_paper_doi 10.1021/jacs.9b12351
_journal_volume 142
_journal_year 2020
_chemical_formula_sum 'Cs8 In27 Sb19'
_chemical_formula_weight 6476.67
_space_group_crystal_system cubic
_space_group_IT_number 206
_space_group_name_Hall '-I 2b 2c 3'
_space_group_name_H-M_alt 'I a -3'
_atom_sites_solution_primary direct
_atom_sites_solution_secondary difmap
_audit_creation_method SHELXL-2014/7
_cell_angle_alpha 90
_cell_angle_beta 90
_cell_angle_gamma 90
_cell_formula_units_Z 8
_cell_length_a 24.4593(7)
_cell_length_b 24.4593(7)
_cell_length_c 24.4593(7)
_cell_measurement_reflns_used 1396897
_cell_measurement_temperature 10(2)
_cell_measurement_theta_max 17.18
_cell_measurement_theta_min 2.43
_cell_volume 14633.0(7)
_computing_cell_refinement 'SAINT (8.34a) (Bruker, 2013)'
_computing_data_collection 'Apex3 (2016.9) (Bruker, 2016)'
_computing_data_reduction 'SAINT (8.34a) (Bruker, 2013)'
_computing_molecular_graphics 'Bruker SHELXTL'
_computing_publication_material 'Bruker SHELXTL'
_computing_structure_refinement 'SHELXL-2016/6 (Sheldrick, 2016)'
_computing_structure_solution 'SHELXT (Sheldrick, 2014)'
_diffrn_ambient_temperature 10(2)
_diffrn_measured_fraction_theta_full 0.999
_diffrn_measured_fraction_theta_max 1.000
_diffrn_measurement_device_type 'Bruker APEX II'
_diffrn_measurement_method 'profile scans from /w and /p scans'
_diffrn_radiation_type synchrotron
_diffrn_radiation_wavelength 0.24797
_diffrn_reflns_av_R_equivalents 0.0503
_diffrn_reflns_av_unetI/netI 0.0076
_diffrn_reflns_Laue_measured_fraction_full 0.999
_diffrn_reflns_Laue_measured_fraction_max 1.000
_diffrn_reflns_limit_h_max 58
_diffrn_reflns_limit_h_min -58
_diffrn_reflns_limit_k_max 58
_diffrn_reflns_limit_k_min -58
_diffrn_reflns_limit_l_max 58
_diffrn_reflns_limit_l_min -58
_diffrn_reflns_number 1396897
_diffrn_reflns_point_group_measured_fraction_full 0.999
_diffrn_reflns_point_group_measured_fraction_max 1.000
_diffrn_reflns_theta_full 8.556
_diffrn_reflns_theta_max 17.176
_diffrn_reflns_theta_min 1.006
_diffrn_source synchrotron
_exptl_absorpt_coefficient_mu 6.269
_exptl_absorpt_correction_T_max 0.7447
_exptl_absorpt_correction_T_min 0.6211
_exptl_absorpt_correction_type multi-scan
_exptl_absorpt_process_details 'SADABS 2016/2 (Sheldrick, 2016)'
_exptl_crystal_colour black
_exptl_crystal_density_diffrn 5.880
_exptl_crystal_density_meas ?
_exptl_crystal_density_method 'not measured'
_exptl_crystal_description block
_exptl_crystal_F_000 21856
_exptl_crystal_size_max 0.01
_exptl_crystal_size_mid 0.01
_exptl_crystal_size_min 0.01
_refine_diff_density_max 1.692
_refine_diff_density_min -1.634
_refine_diff_density_rms 0.366
_refine_ls_extinction_coef 0.0000227(17)
_refine_ls_extinction_expression Fc^*^=kFc[1+0.001xFc^2^\l^3^/sin(2\q)]^-1/4^
_refine_ls_extinction_method 'SHELXL-2014/7 (Sheldrick 2014'
_refine_ls_goodness_of_fit_ref 1.193
_refine_ls_hydrogen_treatment undef
_refine_ls_matrix_type full
_refine_ls_number_parameters 85
_refine_ls_number_reflns 17279
_refine_ls_number_restraints 0
_refine_ls_restrained_S_all 1.193
_refine_ls_R_factor_all 0.0134
_refine_ls_R_factor_gt 0.0112
_refine_ls_shift/su_max 0.014
_refine_ls_shift/su_mean 0.002
_refine_ls_structure_factor_coef Fsqd
_refine_ls_weighting_details 'w=1/[\s^2^(Fo^2^)+(0.0100P)^2^+67.3252P] where P=(Fo^2^+2Fc^2^)/3'
_refine_ls_weighting_scheme calc
_refine_ls_wR_factor_gt 0.0331
_refine_ls_wR_factor_ref 0.0384
_reflns_Friedel_coverage 0.000
_reflns_number_gt 16023
_reflns_number_total 17279
_reflns_threshold_expression 'I > 2\s(I)'
_cod_data_source_file ja9b12351_si_003.cif
_cod_data_source_block 'Data_1_0m'
_cod_depositor_comments
;
The following automatic conversions were performed:

data item '_exptl_crystal_density_meas' value 'not measured' was
changed to '?' -- the value is perceived as not measured.

Automatic conversion script
Id: cif_fix_values 7556 2019-12-06 15:28:31Z antanas 

 Adding full bibliography for 4133982--4133985.cif.
;
_cod_original_cell_volume 14633.0(13)
_cod_database_code 4133985
_shelx_shelxl_version_number 2014/7
_shelx_space_group_comment
;
The symmetry employed for this shelxl refinement is uniquely defined
by the following loop, which should always be used as a source of
symmetry information in preference to the above space-group names.
They are only intended as comments.
;

loop_
_space_group_symop_operation_xyz
'x, y, z'
'-x+1/2, -y, z+1/2'
'-x, y+1/2, -z+1/2'
'x+1/2, -y+1/2, -z'
'z, x, y'
'z+1/2, -x+1/2, -y'
'-z+1/2, -x, y+1/2'
'-z, x+1/2, -y+1/2'
'y, z, x'
'-y, z+1/2, -x+1/2'
'y+1/2, -z+1/2, -x'
'-y+1/2, -z, x+1/2'
'x+1/2, y+1/2, z+1/2'
'-x+1, -y+1/2, z+1'
'-x+1/2, y+1, -z+1'
'x+1, -y+1, -z+1/2'
'z+1/2, x+1/2, y+1/2'
'z+1, -x+1, -y+1/2'
'-z+1, -x+1/2, y+1'
'-z+1/2, x+1, -y+1'
'y+1/2, z+1/2, x+1/2'
'-y+1/2, z+1, -x+1'
'y+1, -z+1, -x+1/2'
'-y+1, -z+1/2, x+1'
'-x, -y, -z'
'x-1/2, y, -z-1/2'
'x, -y-1/2, z-1/2'
'-x-1/2, y-1/2, z'
'-z, -x, -y'
'-z-1/2, x-1/2, y'
'z-1/2, x, -y-1/2'
'z, -x-1/2, y-1/2'
'-y, -z, -x'
'y, -z-1/2, x-1/2'
'-y-1/2, z-1/2, x'
'y-1/2, z, -x-1/2'
'-x+1/2, -y+1/2, -z+1/2'
'x, y+1/2, -z'
'x+1/2, -y, z'
'-x, y, z+1/2'
'-z+1/2, -x+1/2, -y+1/2'
'-z, x, y+1/2'
'z, x+1/2, -y'
'z+1/2, -x, y'
'-y+1/2, -z+1/2, -x+1/2'
'y+1/2, -z, x'
'-y, z, x+1/2'
'y, z+1/2, -x'

loop_
_atom_site_label
_atom_site_type_symbol
_atom_site_fract_x
_atom_site_fract_y
_atom_site_fract_z
_atom_site_U_iso_or_equiv
_atom_site_adp_type
_atom_site_occupancy
_atom_site_site_symmetry_order
_atom_site_calc_flag
_atom_site_refinement_flags_posn
_atom_site_refinement_flags_adp
_atom_site_refinement_flags_occupancy
Cs1 Cs 0.5000 0.5000 0.5000 0.00262(1) Uani 1 6 d S T P
Cs2 Cs 0.62512(2) 0.25144(2) 0.50155(2) 0.00430(1) Uani 1 1 d . . .
Cs3 Cs 0.7500 0.2500 0.7500 0.00269(1) Uani 1 6 d S T P
Sb4 Sb 0.65689(2) 0.34311(2) 0.84311(2) 0.00208(1) Uani 1 3 d S T P
Sb5 Sb 0.59145(2) 0.40805(2) 0.59108(2) 0.00208(1) Uani 1 1 d . . .
Sb6 Sb 0.59155(2) 0.40845(2) 0.90845(2) 0.00207(1) Uani 1 3 d S T P
Sb7 Sb 0.62758(2) 0.5000 0.7500 0.00207(1) Uani 1 2 d S T P
Sb8 Sb 0.74982(2) 0.30663(2) 0.59368(2) 0.00214(1) Uani 1 1 d . . .
In9 In 0.65602(2) 0.55677(2) 0.49870(2) 0.00229(1) Uani 1 1 d . . .
In10 In 0.68914(2) 0.40127(2) 0.74685(2) 0.00231(1) Uani 1 1 d . . .
In11 In 0.7500 0.37638(2) 0.5000 0.00225(1) Uani 1 2 d S T P
In12 In 0.65620(2) 0.44039(2) 0.50029(2) 0.00230(1) Uani 1 1 d . . .
In13 In 0.65733(2) 0.34044(2) 0.65601(2) 0.00224(1) Uani 1 1 d . . .

loop_
_atom_site_aniso_label
_atom_site_aniso_U_11
_atom_site_aniso_U_22
_atom_site_aniso_U_33
_atom_site_aniso_U_23
_atom_site_aniso_U_13
_atom_site_aniso_U_12
Cs1 0.00262(1) 0.00262(1) 0.00262(1) 0.00007(1) 0.00007(1) 0.00007(1)
Cs2 0.00311(1) 0.00506(1) 0.00472(1) -0.00004(1) -0.00009(1) -0.00002(1)
Cs3 0.00269(1) 0.00269(1) 0.00269(1) 0.00000(1) 0.00000(1) 0.00000(1)
Sb4 0.00208(1) 0.00208(1) 0.00208(1) -0.00007(1) 0.00007(1) 0.00007(1)
Sb5 0.00209(1) 0.00208(1) 0.00206(1) 0.00004(1) -0.00005(1) 0.00008(1)
Sb6 0.00207(1) 0.00207(1) 0.00207(1) -0.00009(1) 0.00009(1) 0.00009(1)
Sb7 0.00217(2) 0.00198(2) 0.00205(2) -0.00001(1) 0.000 0.000
Sb8 0.00222(1) 0.00205(1) 0.00213(1) 0.00014(1) -0.00001(1) -0.00001(1)
In9 0.00228(1) 0.00220(1) 0.00238(1) 0.00002(1) -0.00002(1) -0.00006(1)
In10 0.00232(1) 0.00229(1) 0.00231(1) -0.00002(1) 0.00003(1) 0.00013(1)
In11 0.00221(2) 0.00227(2) 0.00227(2) 0.000 0.00001(1) 0.000
In12 0.00223(1) 0.00232(1) 0.00236(1) 0.00001(1) 0.00000(1) 0.00012(1)
In13 0.00222(1) 0.00228(1) 0.00223(1) 0.00005(1) -0.00008(1) 0.00007(1)

loop_
_atom_type_symbol
_atom_type_description
_atom_type_scat_dispersion_real
_atom_type_scat_dispersion_imag
_atom_type_scat_source
In In 0.0957 1.3435 'International Tables Vol C Tables 4.2.6.8 and 6.1.1.4'
Sb Sb 0.0159 1.5531 'International Tables Vol C Tables 4.2.6.8 and 6.1.1.4'
Cs Cs -0.2688 2.0329 'International Tables Vol C Tables 4.2.6.8 and 6.1.1.4'

loop_
_geom_angle_atom_site_label_1
_geom_angle_atom_site_label_2
_geom_angle_atom_site_label_3
_geom_angle
_geom_angle_site_symmetry_1
_geom_angle_site_symmetry_3
Sb5 Cs1 Sb5 180.0 33_666 9
Sb5 Cs1 Sb5 109.673(1) 33_666 29_666
Sb5 Cs1 Sb5 70.327(1) 9 29_666
Sb5 Cs1 Sb5 70.327(1) 33_666 5
Sb5 Cs1 Sb5 109.673(1) 9 5
Sb5 Cs1 Sb5 180.0 29_666 5
Sb5 Cs1 Sb5 109.673(1) 33_666 25_666
Sb5 Cs1 Sb5 70.327(1) 9 25_666
Sb5 Cs1 Sb5 109.673(1) 29_666 25_666
Sb5 Cs1 Sb5 70.327(1) 5 25_666
Sb5 Cs1 Sb5 70.327(1) 33_666 .
Sb5 Cs1 Sb5 109.673(1) 9 .
Sb5 Cs1 Sb5 70.327(1) 29_666 .
Sb5 Cs1 Sb5 109.673(1) 5 .
Sb5 Cs1 Sb5 180.0 25_666 .
Sb5 Cs1 Sb6 70.732(1) 33_666 40_654
Sb5 Cs1 Sb6 109.268(1) 9 40_654
Sb5 Cs1 Sb6 70.732(1) 29_666 40_654
Sb5 Cs1 Sb6 109.268(1) 5 40_654
Sb5 Cs1 Sb6 70.732(1) 25_666 40_654
Sb5 Cs1 Sb6 109.268(1) . 40_654
Sb5 Cs1 Sb6 109.268(1) 33_666 16_456
Sb5 Cs1 Sb6 70.732(1) 9 16_456
Sb5 Cs1 Sb6 109.268(1) 29_666 16_456
Sb5 Cs1 Sb6 70.732(1) 5 16_456
Sb5 Cs1 Sb6 109.268(1) 25_666 16_456
Sb5 Cs1 Sb6 70.732(1) . 16_456
Sb6 Cs1 Sb6 180.0 40_654 16_456
Sb5 Cs1 In9 70.161(1) 33_666 33_666
Sb5 Cs1 In9 109.839(1) 9 33_666
Sb5 Cs1 In9 110.685(1) 29_666 33_666
Sb5 Cs1 In9 69.315(1) 5 33_666
Sb5 Cs1 In9 42.104(1) 25_666 33_666
Sb5 Cs1 In9 137.896(1) . 33_666
Sb6 Cs1 In9 42.656(1) 40_654 33_666
Sb6 Cs1 In9 137.344(1) 16_456 33_666
Sb5 Cs1 In9 109.839(1) 33_666 9
Sb5 Cs1 In9 70.161(1) 9 9
Sb5 Cs1 In9 69.315(1) 29_666 9
Sb5 Cs1 In9 110.685(1) 5 9
Sb5 Cs1 In9 137.896(1) 25_666 9
Sb5 Cs1 In9 42.104(1) . 9
Sb6 Cs1 In9 137.344(1) 40_654 9
Sb6 Cs1 In9 42.656(1) 16_456 9
In9 Cs1 In9 180.0 33_666 9
Sb5 Cs1 In9 42.104(1) 33_666 29_666
Sb5 Cs1 In9 137.896(1) 9 29_666
Sb5 Cs1 In9 70.161(1) 29_666 29_666
Sb5 Cs1 In9 109.839(1) 5 29_666
Sb5 Cs1 In9 110.685(1) 25_666 29_666
Sb5 Cs1 In9 69.315(1) . 29_666
Sb6 Cs1 In9 42.656(1) 40_654 29_666
Sb6 Cs1 In9 137.344(1) 16_456 29_666
In9 Cs1 In9 71.863(1) 33_666 29_666
In9 Cs1 In9 108.137(1) 9 29_666
Sb5 Cs1 In9 110.685(1) 33_666 25_666
Sb5 Cs1 In9 69.315(1) 9 25_666
Sb5 Cs1 In9 42.104(1) 29_666 25_666
Sb5 Cs1 In9 137.896(1) 5 25_666
Sb5 Cs1 In9 70.161(1) 25_666 25_666
Sb5 Cs1 In9 109.839(1) . 25_666
Sb6 Cs1 In9 42.656(1) 40_654 25_666
Sb6 Cs1 In9 137.344(1) 16_456 25_666
In9 Cs1 In9 71.863(1) 33_666 25_666
In9 Cs1 In9 108.137(1) 9 25_666
In9 Cs1 In9 71.863(1) 29_666 25_666
Sb8 Cs2 In9 125.283(2) . 29_666
Sb8 Cs2 In12 100.936(1) . 29_666
In9 Cs2 In12 41.118(2) 29_666 29_666
Sb8 Cs2 Sb8 68.909(1) . 15_645
In9 Cs2 Sb8 100.093(1) 29_666 15_645
In12 Cs2 Sb8 125.588(2) 29_666 15_645
Sb8 Cs2 In12 124.166(2) . 43_546
In9 Cs2 In12 83.239(2) 29_666 43_546
In12 Cs2 In12 68.432(1) 29_666 43_546
Sb8 Cs2 In12 161.172(2) 15_645 43_546
Sb8 Cs2 In10 41.447(1) . 43_546
In9 Cs2 In10 162.998(2) 29_666 43_546
In12 Cs2 In10 123.466(2) 29_666 43_546
Sb8 Cs2 In10 84.804(1) 15_645 43_546
In12 Cs2 In10 97.405(1) 43_546 43_546
Sb8 Cs2 In9 161.908(2) . 43_546
In9 Cs2 In9 68.491(1) 29_666 43_546
In12 Cs2 In9 82.517(1) 29_666 43_546
Sb8 Cs2 In9 123.506(2) 15_645 43_546
In12 Cs2 In9 40.511(1) 43_546 43_546
In10 Cs2 In9 122.257(2) 43_546 43_546
Sb8 Cs2 In10 83.416(2) . 30_755
In9 Cs2 In10 123.235(2) 29_666 30_755
In12 Cs2 In10 162.664(2) 29_666 30_755
Sb8 Cs2 In10 40.315(1) 15_645 30_755
In12 Cs2 In10 122.982(2) 43_546 30_755
In10 Cs2 In10 70.566(1) 43_546 30_755
In9 Cs2 In10 98.593(1) 43_546 30_755
Sb8 Cs2 In11 98.865(1) . 29_666
In9 Cs2 In11 73.424(1) 29_666 29_666
In12 Cs2 In11 38.798(1) 29_666 29_666
Sb8 Cs2 In11 159.914(2) 15_645 29_666
In12 Cs2 In11 38.685(1) 43_546 29_666
In10 Cs2 In11 96.417(1) 43_546 29_666
In9 Cs2 In11 72.577(1) 43_546 29_666
In10 Cs2 In11 157.720(1) 30_755 29_666
Sb8 Cs2 Sb7 72.731(1) . 30_755
In9 Cs2 Sb7 157.429(2) 29_666 30_755
In12 Cs2 Sb7 158.435(2) 29_666 30_755
Sb8 Cs2 Sb7 72.260(1) 15_645 30_755
In12 Cs2 Sb7 97.576(1) 43_546 30_755
In10 Cs2 Sb7 39.505(1) 43_546 30_755
In9 Cs2 Sb7 97.506(1) 43_546 30_755
In10 Cs2 Sb7 38.839(1) 30_755 30_755
In11 Cs2 Sb7 120.564(1) 29_666 30_755
Sb8 Cs2 In11 39.833(1) . .
In9 Cs2 In11 97.503(1) 29_666 .
In12 Cs2 In11 98.245(1) 29_666 .
Sb8 Cs2 In11 39.649(1) 15_645 .
In12 Cs2 In11 158.832(2) 43_546 .
In10 Cs2 In11 75.802(2) 43_546 .
In9 Cs2 In11 157.863(2) 43_546 .
In10 Cs2 In11 74.232(1) 30_755 .
In11 Cs2 In11 121.192(1) 29_666 .
Sb7 Cs2 In11 89.773(2) 30_755 .
Sb8 Cs2 Sb7 158.744(2) . 33_666
In9 Cs2 Sb7 39.600(1) 29_666 33_666
In12 Cs2 Sb7 74.356(1) 29_666 33_666
Sb8 Cs2 Sb7 96.574(1) 15_645 33_666
In12 Cs2 Sb7 74.078(1) 43_546 33_666
In10 Cs2 Sb7 156.630(2) 43_546 33_666
In9 Cs2 Sb7 39.299(1) 43_546 33_666
In10 Cs2 Sb7 95.461(1) 30_755 33_666
In11 Cs2 Sb7 90.195(1) 29_666 33_666
Sb7 Cs2 Sb7 118.822(1) 30_755 33_666
In11 Cs2 Sb7 119.425(1) . 33_666
In13 Cs3 In13 69.825(1) . 43_546
In13 Cs3 In13 110.175(1) . 7_665
In13 Cs3 In13 180.0 43_546 7_665
In13 Cs3 In13 69.823(1) . 46_565
In13 Cs3 In13 110.177(1) 43_546 46_565
In13 Cs3 In13 69.823(1) 7_665 46_565
In13 Cs3 In13 110.177(1) . 10_646
In13 Cs3 In13 69.823(1) 43_546 10_646
In13 Cs3 In13 110.177(1) 7_665 10_646
In13 Cs3 In13 180.0 46_565 10_646
In13 Cs3 In13 180.0 . 37_656
In13 Cs3 In13 110.177(1) 43_546 37_656
In13 Cs3 In13 69.823(1) 7_665 37_656
In13 Cs3 In13 110.177(1) 46_565 37_656
In13 Cs3 In13 69.823(1) 10_646 37_656
In13 Cs3 Sb4 108.758(1) . 37_656
In13 Cs3 Sb4 71.244(1) 43_546 37_656
In13 Cs3 Sb4 108.756(1) 7_665 37_656
In13 Cs3 Sb4 71.244(1) 46_565 37_656
In13 Cs3 Sb4 108.756(1) 10_646 37_656
In13 Cs3 Sb4 71.244(1) 37_656 37_656
In13 Cs3 Sb4 71.242(1) . .
In13 Cs3 Sb4 108.756(1) 43_546 .
In13 Cs3 Sb4 71.244(1) 7_665 .
In13 Cs3 Sb4 108.756(1) 46_565 .
In13 Cs3 Sb4 71.244(1) 10_646 .
In13 Cs3 Sb4 108.756(1) 37_656 .
Sb4 Cs3 Sb4 180.0 37_656 .
In13 Cs3 In10 41.257(1) . .
In13 Cs3 In10 107.882(1) 43_546 .
In13 Cs3 In10 72.118(1) 7_665 .
In13 Cs3 In10 69.810(1) 46_565 .
In13 Cs3 In10 110.190(1) 10_646 .
In13 Cs3 In10 138.742(1) 37_656 .
Sb4 Cs3 In10 137.718(1) 37_656 .
Sb4 Cs3 In10 42.282(1) . .
In13 Cs3 In10 69.812(1) . 43_546
In13 Cs3 In10 41.259(1) 43_546 43_546
In13 Cs3 In10 138.741(1) 7_665 43_546
In13 Cs3 In10 72.117(1) 46_565 43_546
In13 Cs3 In10 107.883(1) 10_646 43_546
In13 Cs3 In10 110.189(1) 37_656 43_546
Sb4 Cs3 In10 42.281(1) 37_656 43_546
Sb4 Cs3 In10 137.719(1) . 43_546
In10 Cs3 In10 108.727(1) . 43_546
In13 Cs3 In10 110.188(1) . 7_665
In13 Cs3 In10 138.741(1) 43_546 7_665
In13 Cs3 In10 41.259(1) 7_665 7_665
In13 Cs3 In10 107.883(1) 46_565 7_665
In13 Cs3 In10 72.117(1) 10_646 7_665
In13 Cs3 In10 69.811(1) 37_656 7_665
Sb4 Cs3 In10 137.719(1) 37_656 7_665
Sb4 Cs3 In10 42.281(1) . 7_665
In10 Cs3 In10 71.273(1) . 7_665
In10 Cs3 In10 180.0 43_546 7_665
In13 Cs3 In10 107.883(1) . 46_565
In13 Cs3 In10 110.189(1) 43_546 46_565
In13 Cs3 In10 69.811(1) 7_665 46_565
In13 Cs3 In10 41.259(1) 46_565 46_565
In13 Cs3 In10 138.741(1) 10_646 46_565
In13 Cs3 In10 72.117(1) 37_656 46_565
Sb4 Cs3 In10 42.281(1) 37_656 46_565
Sb4 Cs3 In10 137.719(1) . 46_565
In10 Cs3 In10 108.727(1) . 46_565
In10 Cs3 In10 71.272(1) 43_546 46_565
In10 Cs3 In10 108.728(1) 7_665 46_565
Sb6 Sb4 In10 110.313(2) . 10_646
Sb6 Sb4 In10 110.313(2) . 7_665
In10 Sb4 In10 108.616(2) 10_646 7_665
Sb6 Sb4 In10 110.315(2) . .
In10 Sb4 In10 108.615(2) 10_646 .
In10 Sb4 In10 108.616(2) 7_665 .
Sb6 Sb4 Cs3 180.0 . .
In10 Sb4 Cs3 69.687(2) 10_646 .
In10 Sb4 Cs3 69.687(2) 7_665 .
In10 Sb4 Cs3 69.685(2) . .
In13 Sb5 In12 106.667(2) . .
In13 Sb5 In12 106.314(2) . 29_666
In12 Sb5 In12 112.460(2) . 29_666
In13 Sb5 In9 108.283(2) . 9
In12 Sb5 In9 112.595(2) . 9
In12 Sb5 In9 110.178(2) 29_666 9
In13 Sb5 Cs1 179.263(2) . .
In12 Sb5 Cs1 73.187(1) . .
In12 Sb5 Cs1 73.137(1) 29_666 .
In9 Sb5 Cs1 72.411(2) 9 .
In13 Sb5 Cs2 70.574(2) . .
In12 Sb5 Cs2 75.750(2) . .
In12 Sb5 Cs2 62.705(1) 29_666 .
In9 Sb5 Cs2 171.213(2) 9 .
Cs1 Sb5 Cs2 108.702(1) . .
In13 Sb5 Cs2 72.680(1) . 29_666
In12 Sb5 Cs2 172.403(2) . 29_666
In12 Sb5 Cs2 74.696(2) 29_666 29_666
In9 Sb5 Cs2 61.238(1) 9 29_666
Cs1 Sb5 Cs2 107.564(1) . 29_666
Cs2 Sb5 Cs2 110.663(1) . 29_666
Sb4 Sb6 In9 107.955(2) . 16_456
Sb4 Sb6 In9 107.955(2) . 18_456
In9 Sb6 In9 110.944(2) 16_456 18_456
Sb4 Sb6 In9 107.955(2) . 23_456
In9 Sb6 In9 110.944(2) 16_456 23_456
In9 Sb6 In9 110.944(2) 18_456 23_456
Sb4 Sb6 Cs1 180.0 . 16_456
In9 Sb6 Cs1 72.045(2) 16_456 16_456
In9 Sb6 Cs1 72.045(2) 18_456 16_456
In9 Sb6 Cs1 72.045(2) 23_456 16_456
In10 Sb7 In10 116.140(3) 16_456 .
In10 Sb7 In9 110.436(2) 16_456 9
In10 Sb7 In9 106.697(1) . 9
In10 Sb7 In9 106.698(2) 16_456 23_456
In10 Sb7 In9 110.438(2) . 23_456
In9 Sb7 In9 106.010(3) 9 23_456
In10 Sb7 Cs2 66.480(2) 16_456 36_657
In10 Sb7 Cs2 69.772(2) . 36_657
In9 Sb7 Cs2 172.231(2) 9 36_657
In9 Sb7 Cs2 81.758(1) 23_456 36_657
In10 Sb7 Cs2 69.771(2) 16_456 46_565
In10 Sb7 Cs2 66.478(2) . 46_565
In9 Sb7 Cs2 81.758(1) 9 46_565
In9 Sb7 Cs2 172.231(2) 23_456 46_565
Cs2 Sb7 Cs2 90.474(2) 36_657 46_565
In10 Sb7 Cs2 165.999(2) 16_456 29_666
In10 Sb7 Cs2 77.839(1) . 29_666
In9 Sb7 Cs2 63.499(2) 9 29_666
In9 Sb7 Cs2 65.288(2) 23_456 29_666
Cs2 Sb7 Cs2 121.166(1) 36_657 29_666
Cs2 Sb7 Cs2 119.6 46_565 29_666
In10 Sb7 Cs2 77.838(1) 16_456 42_655
In10 Sb7 Cs2 166.000(2) . 42_655
In9 Sb7 Cs2 65.288(2) 9 42_655
In9 Sb7 Cs2 63.499(2) 23_456 42_655
Cs2 Sb7 Cs2 119.6 36_657 42_655
Cs2 Sb7 Cs2 121.166(1) 46_565 42_655
Cs2 Sb7 Cs2 88.197(2) 29_666 42_655
In13 Sb8 In11 104.893(2) . .
In13 Sb8 In13 103.377(2) . 46_565
In11 Sb8 In13 104.167(2) . 46_565
In13 Sb8 In10 104.290(2) . 43_546
In11 Sb8 In10 129.113(2) . 43_546
In13 Sb8 In10 108.386(2) 46_565 43_546
In13 Sb8 Cs2 78.193(2) . .
In11 Sb8 Cs2 75.663(1) . .
In13 Sb8 Cs2 178.387(2) 46_565 .
In10 Sb8 Cs2 70.730(2) 43_546 .
In13 Sb8 Cs3 66.226(2) . .
In11 Sb8 Cs3 163.250(2) . .
In13 Sb8 Cs3 66.172(1) 46_565 .
In10 Sb8 Cs3 67.634(1) 43_546 .
Cs2 Sb8 Cs3 114.390(1) . .
In13 Sb8 Cs2 175.990(2) . 15_645
In11 Sb8 Cs2 74.818(1) . 15_645
In13 Sb8 Cs2 80.512(2) 46_565 15_645
In10 Sb8 Cs2 73.294(2) 43_546 15_645
Cs2 Sb8 Cs2 97.911(2) . 15_645
Cs3 Sb8 Cs2 115.072(1) . 15_645
In12 In9 Sb5 107.956(2) . 5
In12 In9 Sb7 126.891(2) . 5
Sb5 In9 Sb7 105.904(2) 5 5
In12 In9 Sb6 106.508(2) . 16_456
Sb5 In9 Sb6 102.646(2) 5 16_456
Sb7 In9 Sb6 104.467(2) 5 16_456
In12 In9 Cs2 69.903(2) . 33_666
Sb5 In9 Cs2 80.473(2) 5 33_666
Sb7 In9 Cs2 76.900(1) 5 33_666
Sb6 In9 Cs2 175.962(2) 16_456 33_666
In12 In9 Cs1 70.088(1) . .
Sb5 In9 Cs1 65.482(1) 5 .
Sb7 In9 Cs1 162.966(2) 5 .
Sb6 In9 Cs1 65.298(2) 16_456 .
Cs2 In9 Cs1 114.297(1) 33_666 .
In12 In9 Cs2 69.112(2) . 46_565
Sb5 In9 Cs2 176.762(2) 5 46_565
Sb7 In9 Cs2 75.413(2) 5 46_565
Sb6 In9 Cs2 79.736(2) 16_456 46_565
Cs2 In9 Cs2 97.050(2) 33_666 46_565
Cs1 In9 Cs2 114.032(1) . 46_565
In13 In10 Sb7 109.086(2) . .
In13 In10 Sb4 108.292(2) . .
Sb7 In10 Sb4 104.692(2) . .
In13 In10 Sb8 108.785(2) . 46_565
Sb7 In10 Sb8 119.418(2) . 46_565
Sb4 In10 Sb8 106.016(2) . 46_565
In13 In10 Cs3 67.922(1) . .
Sb7 In10 Cs3 169.628(2) . .
Sb4 In10 Cs3 68.032(2) . .
Sb8 In10 Cs3 70.523(1) 46_565 .
In13 In10 Cs2 80.461(2) . 46_565
Sb7 In10 Cs2 74.016(1) . 46_565
Sb4 In10 Cs2 170.868(2) . 46_565
Sb8 In10 Cs2 67.824(1) 46_565 46_565
Cs3 In10 Cs2 114.378(2) . 46_565
In13 In10 Cs2 173.771(2) . 36_657
Sb7 In10 Cs2 71.389(1) . 36_657
Sb4 In10 Cs2 77.292(2) . 36_657
Sb8 In10 Cs2 66.390(2) 46_565 36_657
Cs3 In10 Cs2 112.733(2) . 36_657
Cs2 In10 Cs2 93.842(2) 46_565 36_657
In12 In11 In12 111.383(3) 15_645 .
In12 In11 Sb8 109.871(1) 15_645 .
In12 In11 Sb8 109.467(1) . .
In12 In11 Sb8 109.465(1) 15_645 15_645
In12 In11 Sb8 109.870(1) . 15_645
Sb8 In11 Sb8 106.671(3) . 15_645
In12 In11 Cs2 66.510(2) 15_645 46_565
In12 In11 Cs2 67.133(2) . 46_565
Sb8 In11 Cs2 80.960(1) . 46_565
Sb8 In11 Cs2 172.350(2) 15_645 46_565
In12 In11 Cs2 67.132(2) 15_645 33_666
In12 In11 Cs2 66.508(2) . 33_666
Sb8 In11 Cs2 172.350(2) . 33_666
Sb8 In11 Cs2 80.959(1) 15_645 33_666
Cs2 In11 Cs2 91.416(2) 46_565 33_666
In12 In11 Cs2 79.320(1) 15_645 15_645
In12 In11 Cs2 169.291(2) . 15_645
Sb8 In11 Cs2 65.533(2) . 15_645
Sb8 In11 Cs2 64.504(2) 15_645 15_645
Cs2 In11 Cs2 119.625(1) 46_565 15_645
Cs2 In11 Cs2 119.566(1) 33_666 15_645
In12 In11 Cs2 169.290(2) 15_645 .
In12 In11 Cs2 79.321(1) . .
Sb8 In11 Cs2 64.504(2) . .
Sb8 In11 Cs2 65.533(2) 15_645 .
Cs2 In11 Cs2 119.566(1) 46_565 .
Cs2 In11 Cs2 119.625(1) 33_666 .
Cs2 In11 Cs2 89.979(2) 15_645 .
In11 In12 Sb5 107.793(2) . .
In11 In12 Sb5 107.563(2) . 33_666
Sb5 In12 Sb5 103.492(2) . 33_666
In11 In12 In9 124.390(2) . .
Sb5 In12 In9 106.755(2) . .
Sb5 In12 In9 105.005(2) 33_666 .
In11 In12 Cs2 74.694(1) . 33_666
Sb5 In12 Cs2 175.645(2) . 33_666
Sb5 In12 Cs2 78.839(2) 33_666 33_666
In9 In12 Cs2 68.979(2) . 33_666
In11 In12 Cs1 166.578(2) . .
Sb5 In12 Cs1 65.144(1) . .
Sb5 In12 Cs1 65.109(1) 33_666 .
In9 In12 Cs1 69.024(1) . .
Cs2 In12 Cs1 113.159(1) 33_666 .
In11 In12 Cs2 74.184(1) . 46_565
Sb5 In12 Cs2 80.256(2) . 46_565
Sb5 In12 Cs2 174.892(2) 33_666 46_565
In9 In12 Cs2 70.379(2) . 46_565
Cs2 In12 Cs2 97.199(2) 33_666 46_565
Cs1 In12 Cs2 114.150(1) . 46_565
In10 In13 Sb5 107.311(2) . .
In10 In13 Sb8 111.099(2) . .
Sb5 In13 Sb8 108.934(2) . .
In10 In13 Sb8 108.140(2) . 43_546
Sb5 In13 Sb8 108.998(2) . 43_546
Sb8 In13 Sb8 112.221(2) . 43_546
In10 In13 Cs3 70.821(2) . .
Sb5 In13 Cs3 178.132(2) . .
Sb8 In13 Cs3 71.975(1) . .
Sb8 In13 Cs3 71.900(1) 43_546 .
In10 In13 Cs2 172.943(2) . .
Sb5 In13 Cs2 72.810(2) . .
Sb8 In13 Cs2 62.780(1) . .
Sb8 In13 Cs2 78.155(2) 43_546 .
Cs3 In13 Cs2 109.035(1) . .
In10 In13 Cs2 62.518(2) . 46_565
Sb5 In13 Cs2 72.324(1) . 46_565
Sb8 In13 Cs2 75.921(2) . 46_565
Sb8 In13 Cs2 169.983(2) 43_546 46_565
Cs3 In13 Cs2 106.497(1) . 46_565
Cs2 In13 Cs2 111.396(1) . 46_565
In10 In13 Cs2 75.179(2) . 29_666
Sb5 In13 Cs2 71.539(2) . 29_666
Sb8 In13 Cs2 172.759(2) . 29_666
Sb8 In13 Cs2 61.450(2) 43_546 29_666
Cs3 In13 Cs2 107.777(2) . 29_666
Cs2 In13 Cs2 111.176(1) . 29_666
Cs2 In13 Cs2 110.767(1) 46_565 29_666

loop_
_geom_bond_atom_site_label_1
_geom_bond_atom_site_label_2
_geom_bond_distance
_geom_bond_site_symmetry_2
Cs1 Sb5 3.87605(12) 33_666
Cs1 Sb5 3.87605(12) 9
Cs1 Sb5 3.87605(12) 29_666
Cs1 Sb5 3.87605(12) 5
Cs1 Sb5 3.87605(12) 25_666
Cs1 Sb5 3.87617(12) .
Cs1 Sb6 3.87830(13) 40_654
Cs1 Sb6 3.87830(13) 16_456
Cs1 In9 4.06105(12) 33_666
Cs1 In9 4.06105(12) 9
Cs1 In9 4.06105(12) 29_666
Cs1 In9 4.06105(12) 25_666
Cs2 Sb8 4.02543(13) .
Cs2 In9 4.04108(13) 29_666
Cs2 In12 4.06571(14) 29_666
Cs2 Sb8 4.07506(12) 15_645
Cs2 In12 4.09467(13) 43_546
Cs2 In10 4.10348(13) 43_546
Cs2 In9 4.12823(13) 43_546
Cs2 In10 4.25954(14) 30_755
Cs2 In11 4.27584(15) 29_666
Cs2 Sb7 4.30227(13) 30_755
Cs2 In11 4.32086(15) .
Cs2 Sb7 4.39795(15) 33_666
Cs3 In13 3.91356(12) .
Cs3 In13 3.91359(12) 43_546
Cs3 In13 3.91359(13) 7_665
Cs3 In13 3.91359(14) 46_565
Cs3 In13 3.91358(14) 10_646
Cs3 In13 3.91359(14) 37_656
Cs3 Sb4 3.94455(14) 37_656
Cs3 Sb4 3.94459(15) .
Cs3 In10 3.98885(11) .
Cs3 In10 3.98889(12) 43_546
Cs3 In10 3.98889(11) 7_665
Cs3 In10 3.98889(11) 46_565
Sb4 Sb6 2.76826(13) .
Sb4 In10 2.86155(11) 10_646
Sb4 In10 2.86155(10) 7_665
Sb4 In10 2.86163(9) .
Sb5 In13 2.80237(11) .
Sb5 In12 2.84003(10) .
Sb5 In12 2.84542(10) 29_666
Sb5 In9 2.85641(12) 9
Sb5 Cs2 4.54625(18) 29_666
Sb6 In9 2.89264(10) 16_456
Sb6 In9 2.89264(9) 18_456
Sb6 In9 2.89264(9) 23_456
Sb6 Cs1 3.87834(13) 16_456
Sb7 In10 2.84687(10) 16_456
Sb7 In10 2.84692(11) .
Sb7 In9 2.87833(11) 9
Sb7 In9 2.87832(13) 23_456
Sb7 Cs2 4.30219(14) 36_657
Sb7 Cs2 4.30219(13) 46_565
Sb7 Cs2 4.39809(16) 29_666
Sb7 Cs2 4.39809(16) 42_655
Sb8 In13 2.85036(10) .
Sb8 In11 2.85668(11) .
Sb8 In13 2.85863(13) 46_565
Sb8 In10 2.87740(10) 43_546
Sb8 Cs2 4.07494(14) 15_645
In9 In12 2.84699(11) .
In9 Sb5 2.85635(11) 5
In9 Sb7 2.87825(11) 5
In9 Sb6 2.89261(10) 16_456
In9 Cs2 4.04114(15) 33_666
In9 Cs2 4.12837(14) 46_565
In10 In13 2.78494(13) .
In10 Sb8 2.87731(9) 46_565
In10 Cs2 4.10335(13) 46_565
In10 Cs2 4.25958(13) 36_657
In11 In12 2.77764(9) 15_645
In11 In12 2.77766(9) .
In11 Sb8 2.85678(11) 15_645
In11 Cs2 4.27584(13) 46_565
In11 Cs2 4.27584(13) 33_666
In11 Cs2 4.32074(15) 15_645
In12 Sb5 2.84534(11) 33_666
In12 Cs2 4.06564(15) 33_666
In12 Cs2 4.09482(13) 46_565
In13 Sb8 2.85862(10) 43_546
In13 Cs2 4.56134(14) 46_565
In13 Cs2 4.57559(17) 29_666
